data_2020491
loop_
_publ_author_name
'Bednarchuk, Tamara J.'
'Kinzhybalo, Vasyl'
'Pietraszko, Adam'

_publ_section_title
;
 Synthesis, structure and characterization of five new organically
 templated metal sulfates with 2-aminopyridinium
;
_journal_issue 5
_journal_name_full 'Acta Crystallographica Section C'
_journal_page_first 432
_journal_page_last 441
_journal_paper_doi 10.1107/S2053229616006458
_journal_volume 72
_journal_year 2016
_chemical_formula_iupac '(C5 H7 N2)2 [Mg (H2 O)6]3 (S O4)4, 2H2 O'
_chemical_formula_moiety '2(C5 H7 N2 +), 3(H12 Mg O6 3+), 4(O4 S 2-), 2(H2 O)'
_chemical_formula_sum 'C10 H54 Mg3 N4 O36 S4'
_chemical_formula_weight 1007.74
_chemical_name_systematic
;
Bis(2-aminopyridinium) tris[hexaaquamagnesium(II)] tetrakis(sulfate)
dihydrate
;
_space_group_crystal_system triclinic
_space_group_IT_number 2
_space_group_name_Hall '-P 1'
_space_group_name_H-M_alt 'P -1'
_symmetry_space_group_name_Hall '-P 1'
_symmetry_space_group_name_H-M 'P -1'
_atom_sites_solution_hydrogens mixed
_audit_creation_method
;
Olex2 1.2
(compiled 2015.09.30 svn.r3233 for OlexSys, GUI svn.r5103)
;
_cell_angle_alpha 68.23(3)
_cell_angle_beta 82.13(3)
_cell_angle_gamma 84.76(3)
_cell_formula_units_Z 1
_cell_length_a 6.682(3)
_cell_length_b 11.807(4)
_cell_length_c 14.309(4)
_cell_measurement_reflns_used 4995
_cell_measurement_temperature 100.00(13)
_cell_measurement_theta_max 29.2310
_cell_measurement_theta_min 2.8390
_cell_volume 1037.5(7)
_computing_cell_refinement
;
CrysAlis PRO (Rigaku Oxford Diffraction, 2015)
;
_computing_data_collection
;
CrysAlis PRO (Rigaku Oxford Diffraction, 2015)
;
_computing_data_reduction
;
CrysAlis PRO (Rigaku Oxford Diffraction, 2015)
;
_computing_molecular_graphics
;
DIAMOND (Brandenburg, 1997)
;
_computing_publication_material
;
OLEX2 (Dolomanov <i>et al.</i>,  2009)
;
_computing_structure_refinement
;
SHELXL2014 (Sheldrick, 2015b)
;
_computing_structure_solution
;
SHELXT (Sheldrick, 2015a)
;
_diffrn_ambient_temperature 100.00(13)
_diffrn_detector_area_resol_mean 10.6249
_diffrn_measured_fraction_theta_full 0.999
_diffrn_measured_fraction_theta_max 0.859
_diffrn_measurement_device 'four-circle diffractometer'
_diffrn_measurement_device_type 'Rigaku Oxford Diffraction Xcalibur Atlas'
_diffrn_measurement_method '\w scans'
_diffrn_radiation_monochromator graphite
_diffrn_radiation_type MoK\a
_diffrn_radiation_wavelength 0.71073
_diffrn_reflns_av_R_equivalents 0.0260
_diffrn_reflns_limit_h_max 9
_diffrn_reflns_limit_h_min -8
_diffrn_reflns_limit_k_max 14
_diffrn_reflns_limit_k_min -15
_diffrn_reflns_limit_l_max 18
_diffrn_reflns_limit_l_min -19
_diffrn_reflns_number 11467
_diffrn_reflns_theta_full 26.000
_diffrn_reflns_theta_max 29.318
_diffrn_reflns_theta_min 1.937
_exptl_absorpt_coefficient_mu 0.387
_exptl_absorpt_correction_T_max 0.928
_exptl_absorpt_correction_T_min 0.892
_exptl_absorpt_correction_type analytical
_exptl_absorpt_process_details
;
[<i>CrysAlis PRO</i> (Rigaku Oxford Diffraction, 2015), based on
expressions
derived  by Clark & Reid (1995)]
;
_exptl_crystal_colour colourless
_exptl_crystal_density_diffrn 1.613
_exptl_crystal_description block
_exptl_crystal_F_000 530
_exptl_crystal_size_max 0.428
_exptl_crystal_size_mid 0.362
_exptl_crystal_size_min 0.231
_refine_diff_density_max 0.449
_refine_diff_density_min -0.402
_refine_ls_extinction_method none
_refine_ls_goodness_of_fit_ref 1.030
_refine_ls_hydrogen_treatment mixed
_refine_ls_matrix_type full
_refine_ls_number_parameters 324
_refine_ls_number_reflns 4884
_refine_ls_number_restraints 20
_refine_ls_restrained_S_all 1.029
_refine_ls_R_factor_all 0.0574
_refine_ls_R_factor_gt 0.0400
_refine_ls_shift/su_max 0.001
_refine_ls_shift/su_mean 0.000
_refine_ls_structure_factor_coef Fsqd
_refine_ls_weighting_details 'w=1/[\s^2^(Fo^2^)+(0.0300P)^2^+0.7900P] where P=(Fo^2^+2Fc^2^)/3'
_refine_ls_weighting_scheme calc
_refine_ls_wR_factor_gt 0.0811
_refine_ls_wR_factor_ref 0.0894
_reflns_number_gt 3875
_reflns_number_total 4884
_reflns_threshold_expression 'I > 2\s(I)'
_cod_data_source_file wq3112sup1.cif
_cod_data_source_block III
_cod_depositor_comments 'Adding full bibliography for 2020489--2020493.cif.'
_cod_database_code 2020491
_cod_database_fobs_code 2020491
_shelx_space_group_comment
;
The symmetry employed for this shelxl refinement is uniquely defined
by the following loop, which should always be used as a source of
symmetry information in preference to the above space-group names.
They are only intended as comments.
;

loop_
_space_group_symop_operation_xyz
'x, y, z'
'-x, -y, -z'

loop_
_atom_site_type_symbol
_atom_site_label
_atom_site_fract_x
_atom_site_fract_y
_atom_site_fract_z
_atom_site_U_iso_or_equiv
_atom_site_adp_type
_atom_site_calc_flag
_atom_site_occupancy
_atom_site_disorder_assembly
_atom_site_disorder_group
Mg Mg1 0.81378(10) 0.23692(6) 0.49397(5) 0.01481(16) Uani d 1 . .
O O11W 1.0598(2) 0.13517(16) 0.56102(15) 0.0275(4) Uani d 1 . .
H H11A 1.101(4) 0.0690(19) 0.560(2) 0.041 Uiso d 1 . .
H H11B 1.124(4) 0.155(3) 0.596(2) 0.041 Uiso d 1 . .
O O12W 0.5724(2) 0.35023(14) 0.43273(13) 0.0200(3) Uani d 1 . .
H H12A 0.508(4) 0.337(2) 0.3931(18) 0.030 Uiso d 1 . .
H H12B 0.577(4) 0.4250(16) 0.411(2) 0.030 Uiso d 1 . .
O O13W 0.8425(2) 0.12786(14) 0.40247(12) 0.0169(3) Uani d 1 . .
H H13A 0.937(3) 0.149(2) 0.3562(16) 0.025 Uiso d 1 . .
H H13B 0.744(3) 0.126(2) 0.3752(18) 0.025 Uiso d 1 . .
O O14W 0.7913(2) 0.32636(17) 0.59110(15) 0.0302(4) Uani d 1 . .
H H14A 0.883(4) 0.353(3) 0.610(2) 0.045 Uiso d 1 . .
H H14B 0.681(3) 0.350(3) 0.615(2) 0.045 Uiso d 1 . .
O O15W 0.5991(2) 0.12192(15) 0.58580(14) 0.0262(4) Uani d 1 . .
H H15A 0.592(4) 0.0455(16) 0.613(2) 0.039 Uiso d 1 . .
H H15B 0.507(3) 0.151(2) 0.616(2) 0.039 Uiso d 1 . .
O O16W 1.0006(3) 0.36017(16) 0.39053(17) 0.0397(5) Uani d 1 . .
H H16A 1.113(3) 0.346(3) 0.361(2) 0.060 Uiso d 1 . .
H H16B 0.974(5) 0.4362(17) 0.366(2) 0.060 Uiso d 1 . .
Mg Mg2 1.0000 0.5000 0.0000 0.0143(2) Uani d 1 . .
O O21W 1.0623(2) 0.57333(16) 0.10139(14) 0.0261(4) Uani d 1 . .
H H21A 0.982(4) 0.613(2) 0.128(2) 0.039 Uiso d 1 . .
H H21B 1.169(3) 0.572(3) 0.123(2) 0.039 Uiso d 1 . .
O O22W 0.8941(2) 0.34472(16) 0.12053(14) 0.0303(4) Uani d 1 . .
H H22A 0.958(4) 0.299(2) 0.1654(18) 0.045 Uiso d 1 . .
H H22B 0.775(3) 0.321(3) 0.137(2) 0.045 Uiso d 1 . .
O O23W 0.7155(2) 0.57895(15) -0.00078(12) 0.0213(3) Uani d 1 . .
H H23A 0.641(4) 0.566(2) 0.0525(15) 0.032 Uiso d 1 . .
H H23B 0.661(4) 0.623(2) -0.0509(16) 0.032 Uiso d 1 . .
S S1 0.24947(7) 0.31939(5) 0.71412(4) 0.01455(12) Uani d 1 . .
O O11 0.2178(2) 0.28429(14) 0.82576(12) 0.0229(4) Uani d 1 . .
O O12 0.4330(2) 0.39112(14) 0.67622(13) 0.0221(4) Uani d 1 . .
O O13 0.0741(2) 0.39470(13) 0.67063(13) 0.0237(4) Uani d 1 . .
O O14 0.2744(2) 0.20773(13) 0.68906(11) 0.0169(3) Uani d 1 . .
S S2 0.37973(7) 0.21759(5) 0.25672(4) 0.01327(12) Uani d 1 . .
O O21 0.3611(2) 0.31962(13) 0.29477(11) 0.0165(3) Uani d 1 . .
O O22 0.4965(2) 0.11450(13) 0.32351(11) 0.0182(3) Uani d 1 . .
O O23 0.1764(2) 0.18145(13) 0.25324(11) 0.0175(3) Uani d 1 . .
O O24 0.4911(2) 0.25977(13) 0.15362(11) 0.0173(3) Uani d 1 . .
N N1 0.2287(3) 0.06416(17) 0.97674(16) 0.0236(4) Uani d 1 . .
H H1 0.2199 0.1327 0.9271 0.028 Uiso calc 1 . .
C C2 0.2799(3) -0.0381(2) 0.95590(18) 0.0229(5) Uani d 1 . .
H H2 0.3055 -0.0348 0.8894 0.027 Uiso calc 0.121(5) A 2
N N2 0.3134(3) -0.0267(2) 0.86029(17) 0.0216(6) Uani d 0.879(5) A 1
H H2A 0.3024 0.0440 0.8134 0.026 Uiso calc 0.879(5) A 1
H H2B 0.3462 -0.0901 0.8445 0.026 Uiso calc 0.879(5) A 1
C C3 0.2935(3) -0.1499(2) 1.03795(19) 0.0268(5) Uani d 1 . .
H H3 0.3296 -0.2219 1.0264 0.032 Uiso calc 1 . .
C C4 0.2530(3) -0.1514(2) 1.13463(19) 0.0284(6) Uani d 1 . .
H H4 0.2599 -0.2252 1.1888 0.034 Uiso calc 1 . .
C C5 0.2012(3) -0.0435(2) 1.15349(19) 0.0292(6) Uani d 1 . .
H H5 0.1747 -0.0447 1.2194 0.035 Uiso calc 1 . .
C C6 0.1906(3) 0.0631(2) 1.07281(19) 0.0263(5) Uani d 1 . .
H H6 0.1570 0.1359 1.0835 0.032 Uiso calc 0.879(5) A 1
N N2A 0.1625(19) 0.1588(13) 1.0646(11) 0.013(4) Uiso d 0.121(5) A 2
H H2AA 0.1679 0.2149 1.0052 0.015 Uiso calc 0.121(5) A 2
H H2AB 0.1351 0.1781 1.1174 0.015 Uiso calc 0.121(5) A 2
O O1W 0.5554(2) 0.45065(14) 0.83503(12) 0.0176(3) Uani d 1 . .
H H1WA 0.513(4) 0.425(2) 0.7954(17) 0.026 Uiso d 1 . .
H H1WB 0.570(4) 0.5230(16) 0.7977(17) 0.026 Uiso d 1 . .

loop_
_atom_site_aniso_label
_atom_site_aniso_U_11
_atom_site_aniso_U_22
_atom_site_aniso_U_33
_atom_site_aniso_U_12
_atom_site_aniso_U_13
_atom_site_aniso_U_23
Mg1 0.0141(3) 0.0132(4) 0.0172(4) 0.0001(3) -0.0025(3) -0.0054(3)
O11W 0.0259(9) 0.0244(10) 0.0417(11) 0.0086(7) -0.0184(8) -0.0201(9)
O12W 0.0231(8) 0.0160(8) 0.0226(9) 0.0017(6) -0.0104(7) -0.0069(7)
O13W 0.0153(8) 0.0183(8) 0.0168(8) -0.0017(6) -0.0019(6) -0.0059(7)
O14W 0.0169(8) 0.0446(11) 0.0475(12) 0.0042(7) -0.0091(8) -0.0373(10)
O15W 0.0291(9) 0.0134(8) 0.0308(10) -0.0017(7) 0.0097(7) -0.0063(8)
O16W 0.0292(10) 0.0135(9) 0.0625(14) -0.0010(7) 0.0235(9) -0.0075(9)
Mg2 0.0114(5) 0.0162(5) 0.0142(5) 0.0001(4) -0.0030(4) -0.0039(4)
O21W 0.0181(8) 0.0371(10) 0.0341(10) 0.0073(7) -0.0101(7) -0.0251(9)
O22W 0.0182(8) 0.0321(10) 0.0269(10) -0.0085(7) -0.0083(7) 0.0089(8)
O23W 0.0152(8) 0.0301(10) 0.0141(9) 0.0049(6) -0.0028(6) -0.0039(7)
S1 0.0142(2) 0.0126(3) 0.0179(3) 0.00057(17) -0.0040(2) -0.0063(2)
O11 0.0326(9) 0.0173(8) 0.0186(9) 0.0025(6) -0.0019(7) -0.0075(7)
O12 0.0182(8) 0.0182(8) 0.0321(10) -0.0048(6) 0.0013(7) -0.0122(7)
O13 0.0232(8) 0.0145(8) 0.0379(10) 0.0051(6) -0.0172(7) -0.0113(7)
O14 0.0189(7) 0.0137(8) 0.0197(8) -0.0004(5) -0.0029(6) -0.0078(6)
S2 0.0123(2) 0.0130(3) 0.0146(3) -0.00053(17) -0.00170(19) -0.0050(2)
O21 0.0160(7) 0.0154(8) 0.0199(8) -0.0002(5) -0.0022(6) -0.0086(7)
O22 0.0190(8) 0.0139(8) 0.0199(8) 0.0008(5) -0.0060(6) -0.0032(7)
O23 0.0137(7) 0.0210(8) 0.0198(8) -0.0036(6) -0.0011(6) -0.0093(7)
O24 0.0149(7) 0.0206(8) 0.0151(8) -0.0007(6) -0.0006(6) -0.0053(7)
N1 0.0199(10) 0.0190(10) 0.0264(11) -0.0028(7) -0.0049(8) -0.0006(9)
C2 0.0113(10) 0.0327(14) 0.0206(12) -0.0045(9) -0.0016(9) -0.0042(11)
N2 0.0266(12) 0.0179(12) 0.0197(12) 0.0020(8) -0.0012(9) -0.0073(10)
C3 0.0192(12) 0.0244(13) 0.0286(14) -0.0005(9) -0.0021(10) -0.0006(11)
C4 0.0216(12) 0.0312(14) 0.0216(13) -0.0033(9) -0.0020(10) 0.0031(11)
C5 0.0223(12) 0.0386(15) 0.0218(13) -0.0061(10) -0.0026(10) -0.0041(12)
C6 0.0223(12) 0.0313(15) 0.0257(14) -0.0043(9) -0.0049(10) -0.0093(11)
O1W 0.0197(8) 0.0169(8) 0.0173(9) -0.0029(6) -0.0049(6) -0.0058(7)

loop_
_atom_type_symbol
_atom_type_description
_atom_type_scat_dispersion_real
_atom_type_scat_dispersion_imag
_atom_type_scat_source
C C 0.0033 0.0016 'International Tables Vol C Tables 4.2.6.8 and 6.1.1.4'
H H 0.0000 0.0000 'International Tables Vol C Tables 4.2.6.8 and 6.1.1.4'
Mg Mg 0.0486 0.0363 'International Tables Vol C Tables 4.2.6.8 and 6.1.1.4'
N N 0.0061 0.0033 'International Tables Vol C Tables 4.2.6.8 and 6.1.1.4'
O O 0.0106 0.0060 'International Tables Vol C Tables 4.2.6.8 and 6.1.1.4'
S S 0.1246 0.1234 'International Tables Vol C Tables 4.2.6.8 and 6.1.1.4'

loop_
_exptl_crystal_face_index_h
_exptl_crystal_face_index_k
_exptl_crystal_face_index_l
_exptl_crystal_face_perp_dist
-5 3 0 0.1837
5 -2 2 0.1448
-5 -1 -4 0.2061
0 1 -5 0.1919
0 -1 -1 0.1485
0 1 1 0.1485
0 -5 -1 0.0969
0 -5 4 0.1105
0 -1 5 0.1424
0 5 3 0.1486
0 5 -4 0.1595
-5 -1 1 0.1541
0 -3 -5 0.1676
-4 -5 2 0.1455
0 5 1 0.1337
0 1 5 0.1608
5 1 -1 0.2076

loop_
_geom_angle_atom_site_label_1
_geom_angle_atom_site_label_2
_geom_angle_atom_site_label_3
_geom_angle_site_symmetry_1
_geom_angle_site_symmetry_3
_geom_angle
_geom_angle_publ_flag
O11W Mg1 O12W . . 174.72(7) y
O11W Mg1 O13W . . 86.78(7) y
O12W Mg1 O13W . . 98.30(7) y
O14W Mg1 O11W . . 89.41(8) y
O14W Mg1 O12W . . 85.60(8) y
O14W Mg1 O13W . . 174.89(8) y
O14W Mg1 O15W . . 89.96(8) y
O14W Mg1 O16W . . 92.37(9) y
O15W Mg1 O11W . . 96.46(9) y
O15W Mg1 O12W . . 85.29(8) y
O15W Mg1 O13W . . 87.08(7) y
O16W Mg1 O11W . . 90.37(9) y
O16W Mg1 O12W . . 88.10(8) y
O16W Mg1 O13W . . 91.06(8) y
O16W Mg1 O15W . . 172.81(9) y
Mg1 O11W H11A . . 126(2) ?
Mg1 O11W H11B . . 124(2) ?
H11A O11W H11B . . 110(3) ?
Mg1 O12W H12A . . 122.0(18) ?
Mg1 O12W H12B . . 121.8(18) ?
H12A O12W H12B . . 104(3) ?
Mg1 O13W H13A . . 111.6(17) ?
Mg1 O13W H13B . . 117.3(18) ?
H13A O13W H13B . . 106(2) ?
Mg1 O14W H14A . . 129(2) ?
Mg1 O14W H14B . . 123(2) ?
H14A O14W H14B . . 108(3) ?
Mg1 O15W H15A . . 135.0(19) ?
Mg1 O15W H15B . . 117(2) ?
H15A O15W H15B . . 106(3) ?
Mg1 O16W H16A . . 127(2) ?
Mg1 O16W H16B . . 125(2) ?
H16A O16W H16B . . 108(3) ?
O21W Mg2 O21W 2_765 . 180.0 n
O21W Mg2 O22W 2_765 2_765 89.74(8) n
O21W Mg2 O22W 2_765 . 90.26(8) y
O21W Mg2 O22W . 2_765 90.26(8) n
O21W Mg2 O22W . . 89.73(8) y
O22W Mg2 O22W 2_765 . 180.00(8) n
O23W Mg2 O21W 2_765 . 90.06(7) y
O23W Mg2 O21W . 2_765 90.06(7) n
O23W Mg2 O21W . . 89.94(7) y
O23W Mg2 O21W 2_765 2_765 89.94(7) n
O23W Mg2 O22W . . 89.59(8) y
O23W Mg2 O22W . 2_765 90.41(8) y
O23W Mg2 O22W 2_765 . 90.41(8) n
O23W Mg2 O22W 2_765 2_765 89.59(8) n
O23W Mg2 O23W . 2_765 180.0 n
Mg2 O21W H21A . . 126(2) ?
Mg2 O21W H21B . . 129(2) ?
H21A O21W H21B . . 105(3) ?
Mg2 O22W H22A . . 126(2) ?
Mg2 O22W H22B . . 128(2) ?
H22A O22W H22B . . 105(3) ?
Mg2 O23W H23A . . 120.2(19) ?
Mg2 O23W H23B . . 126.7(19) ?
H23A O23W H23B . . 113(3) ?
O12 S1 O11 . . 107.82(10) ?
O12 S1 O14 . . 110.69(9) ?
O13 S1 O11 . . 108.86(10) ?
O13 S1 O12 . . 109.67(10) ?
O13 S1 O14 . . 110.53(9) ?
O14 S1 O11 . . 109.20(9) ?
O22 S2 O21 . . 109.23(9) ?
O22 S2 O24 . . 108.69(9) ?
O23 S2 O21 . . 109.36(8) ?
O23 S2 O22 . . 111.04(9) ?
O23 S2 O24 . . 110.01(9) ?
O24 S2 O21 . . 108.47(9) ?
C2 N1 H1 . . 118.6 ?
C2 N1 C6 . . 122.7(2) ?
C6 N1 H1 . . 118.6 ?
N1 C2 H2 . . 121.0 ?
N1 C2 C3 . . 118.0(2) ?
N2 C2 N1 . . 117.7(2) ?
N2 C2 C3 . . 124.3(2) ?
C3 C2 H2 . . 121.0 ?
C2 N2 H2A . . 120.0 ?
C2 N2 H2B . . 120.0 ?
H2A N2 H2B . . 120.0 ?
C2 C3 H3 . . 120.3 ?
C4 C3 C2 . . 119.4(2) ?
C4 C3 H3 . . 120.3 ?
C3 C4 H4 . . 119.4 ?
C3 C4 C5 . . 121.1(2) ?
C5 C4 H4 . . 119.4 ?
C4 C5 H5 . . 120.9 ?
C6 C5 C4 . . 118.2(2) ?
C6 C5 H5 . . 120.9 ?
N1 C6 C5 . . 120.6(2) ?
N1 C6 H6 . . 119.7 ?
C5 C6 H6 . . 119.7 ?
N2A C6 N1 . . 105.2(8) ?
N2A C6 C5 . . 134.1(8) ?
C6 N2A H2AA . . 120.0 ?
C6 N2A H2AB . . 120.0 ?
H2AA N2A H2AB . . 120.0 ?
H1WA O1W H1WB . . 99(2) ?

loop_
_geom_bond_atom_site_label_1
_geom_bond_atom_site_label_2
_geom_bond_site_symmetry_2
_geom_bond_distance
_geom_bond_publ_flag
Mg1 O11W . 2.069(2) y
Mg1 O12W . 2.0695(19) y
Mg1 O13W . 2.1321(18) y
Mg1 O14W . 2.0178(19) y
Mg1 O15W . 2.036(2) y
Mg1 O16W . 2.023(2) y
O11W H11A . 0.808(17) ?
O11W H11B . 0.810(17) ?
O12W H12A . 0.821(17) ?
O12W H12B . 0.822(17) ?
O13W H13A . 0.831(16) ?
O13W H13B . 0.815(16) ?
O14W H14A . 0.830(17) ?
O14W H14B . 0.840(17) ?
O15W H15A . 0.843(17) ?
O15W H15B . 0.831(17) ?
O16W H16A . 0.845(18) ?
O16W H16B . 0.846(18) ?
Mg2 O21W . 2.0471(17) y
Mg2 O21W 2_765 2.0471(17) ?
Mg2 O22W 2_765 2.0961(19) ?
Mg2 O22W . 2.0961(19) y
Mg2 O23W 2_765 2.0391(17) ?
Mg2 O23W . 2.0391(17) y
O21W H21A . 0.825(17) ?
O21W H21B . 0.816(17) ?
O22W H22A . 0.813(17) ?
O22W H22B . 0.841(17) ?
O23W H23A . 0.821(17) ?
O23W H23B . 0.824(17) ?
S1 O11 . 1.4836(17) ?
S1 O12 . 1.4774(16) ?
S1 O13 . 1.4661(16) ?
S1 O14 . 1.4794(15) ?
S2 O21 . 1.4845(15) ?
S2 O22 . 1.4735(16) ?
S2 O23 . 1.4733(15) ?
S2 O24 . 1.4834(16) ?
N1 H1 . 0.8600 ?
N1 C2 . 1.352(3) ?
N1 C6 . 1.359(3) ?
C2 H2 . 0.9300 ?
C2 N2 . 1.314(3) ?
C2 C3 . 1.409(3) ?
N2 H2A . 0.8600 ?
N2 H2B . 0.8600 ?
C3 H3 . 0.9300 ?
C3 C4 . 1.367(4) ?
C4 H4 . 0.9300 ?
C4 C5 . 1.401(4) ?
C5 H5 . 0.9300 ?
C5 C6 . 1.360(4) ?
C6 H6 . 0.9300 ?
C6 N2A . 1.093(14) ?
N2A H2AA . 0.8600 ?
N2A H2AB . 0.8600 ?
O1W H1WA . 0.822(16) ?
O1W H1WB . 0.829(16) ?

loop_
_geom_hbond_atom_site_label_D
_geom_hbond_atom_site_label_H
_geom_hbond_atom_site_label_A
_geom_hbond_site_symmetry_A
_geom_hbond_distance_DH
_geom_hbond_distance_HA
_geom_hbond_distance_DA
_geom_hbond_angle_DHA
O11W H11A O13W 2_756 0.808(17) 2.192(19) 2.977(2) 164(3)
O11W H11B O14 1_655 0.810(17) 2.063(18) 2.873(2) 177(3)
O12W H12A O21 . 0.821(17) 1.903(17) 2.722(2) 176(3)
O12W H12B O12 2_666 0.822(17) 2.065(18) 2.867(2) 165(3)
O13W H13A O23 1_655 0.831(16) 1.982(17) 2.809(2) 173(3)
O13W H13B O22 . 0.815(16) 1.938(17) 2.750(2) 174(3)
O14W H14A O13 1_655 0.830(17) 1.834(18) 2.658(2) 172(3)
O14W H14B O12 . 0.840(17) 1.875(18) 2.713(2) 175(3)
O15W H15A O22 2_656 0.843(17) 1.877(18) 2.701(2) 165(3)
O15W H15B O14 . 0.831(17) 1.955(17) 2.783(2) 174(3)
O16W H16A O21 1_655 0.845(18) 1.853(18) 2.698(2) 178(3)
O16W H16B O13 2_666 0.846(18) 1.875(19) 2.714(2) 172(3)
O21W H21A O11 2_666 0.825(17) 1.937(18) 2.758(2) 173(3)
O21W H21B O1W 2_766 0.816(17) 1.975(18) 2.783(2) 171(3)
O22W H22A O23 1_655 0.813(17) 2.116(19) 2.912(3) 166(3)
O22W H22B O24 . 0.841(17) 2.045(18) 2.876(2) 170(3)
O23W H23A O1W 2_666 0.821(17) 1.895(17) 2.711(2) 173(3)
O23W H23B O24 2_665 0.824(17) 1.936(17) 2.752(2) 170(3)
N1 H1 O11 . 0.86 1.84 2.697(3) 174.9
N2 H2A O14 . 0.86 2.10 2.957(3) 174.3
N2 H2B O24 2_656 0.86 2.18 2.999(3) 158.2
O1W H1WA O12 . 0.822(16) 2.039(17) 2.850(2) 169(2)
O1W H1WB O21 2_666 0.829(16) 1.893(17) 2.716(2) 172(3)

loop_
_geom_torsion_atom_site_label_1
_geom_torsion_atom_site_label_2
_geom_torsion_atom_site_label_3
_geom_torsion_atom_site_label_4
_geom_torsion
N1 C2 C3 C4 0.6(3)
C2 N1 C6 C5 -0.6(3)
C2 N1 C6 N2A 176.8(7)
C2 C3 C4 C5 -0.9(3)
N2 C2 C3 C4 -179.2(2)
C3 C4 C5 C6 0.5(3)
C4 C5 C6 N1 0.2(3)
C4 C5 C6 N2A -176.3(10)
C6 N1 C2 N2 179.9(2)
C6 N1 C2 C3 0.1(3)
